data_4063976
loop_
_publ_author_name
'Swartz, Brett D.'
'Brennessel, William W.'
'Jones, William D.'

_publ_section_title
;
 C&#x2212;CN vs C&#x2212;H Cleavage of Benzonitrile Using [(dippe)PtH]2
;
_journal_issue 6
_journal_name_full Organometallics
_journal_page_first 1523
_journal_paper_doi 10.1021/om101069j
_journal_volume 30
_journal_year 2011
_chemical_formula_moiety 'C15 H33 N P2 Pt'
_chemical_formula_sum 'C15 H33 N P2 Pt'
_chemical_formula_weight 484.45
_chemical_name_common Pt(dippe)(CN)H
_chemical_name_systematic
; 
 ? 
;
_space_group_IT_number 14
_symmetry_cell_setting monoclinic
_symmetry_space_group_name_Hall '-P 2ybc'
_symmetry_space_group_name_H-M 'P 1 21/c 1'
_atom_sites_solution_hydrogens geom
_atom_sites_solution_primary direct
_atom_sites_solution_secondary difmap
_audit_creation_method SHELXL-97
_cell_angle_alpha 90.00
_cell_angle_beta 104.136(2)
_cell_angle_gamma 90.00
_cell_formula_units_Z 4
_cell_length_a 9.5748(9)
_cell_length_b 14.8349(13)
_cell_length_c 13.6365(13)
_cell_measurement_reflns_used 4075
_cell_measurement_temperature 100.0(1)
_cell_measurement_theta_max 29.77
_cell_measurement_theta_min 2.59
_cell_volume 1878.3(3)
_computing_cell_refinement 'SAINT (Bruker, 2008)'
_computing_data_collection 'APEX2 (Bruker, 2009)'
_computing_data_reduction 'SAINT (Bruker, 2008)'
_computing_molecular_graphics 'SHELXTL (Sheldrick, 2008)'
_computing_publication_material 'SHELXTL (Sheldrick, 2008)'
_computing_structure_refinement 'SHELXL-97 (Sheldrick, 2008)'
_computing_structure_solution 'SIR97 (Altomare et al., 1999)'
_diffrn_ambient_temperature 100.0(1)
_diffrn_measured_fraction_theta_full 1.000
_diffrn_measured_fraction_theta_max 1.000
_diffrn_measurement_device_type 'Bruker SMART APEX II CCD Platform'
_diffrn_measurement_method 'area detector, \w scans per \f'
_diffrn_radiation_monochromator graphite
_diffrn_radiation_source 'fine-focus sealed tube'
_diffrn_radiation_type MoK\a
_diffrn_radiation_wavelength 0.71073
_diffrn_reflns_av_R_equivalents 0.0986
_diffrn_reflns_av_sigmaI/netI 0.0884
_diffrn_reflns_limit_h_max 13
_diffrn_reflns_limit_h_min -13
_diffrn_reflns_limit_k_max 21
_diffrn_reflns_limit_k_min -21
_diffrn_reflns_limit_l_max 19
_diffrn_reflns_limit_l_min -19
_diffrn_reflns_number 22783
_diffrn_reflns_theta_full 30.51
_diffrn_reflns_theta_max 30.51
_diffrn_reflns_theta_min 2.06
_diffrn_standards_number 0
_exptl_absorpt_coefficient_mu 7.631
_exptl_absorpt_correction_T_max 0.7400
_exptl_absorpt_correction_T_min 0.2517
_exptl_absorpt_correction_type multi-scan
_exptl_absorpt_process_details 'SADABS (Sheldrick, 2008)'
_exptl_crystal_colour colorless
_exptl_crystal_density_diffrn 1.713
_exptl_crystal_density_method 'not measured'
_exptl_crystal_description needle
_exptl_crystal_F_000 952
_exptl_crystal_size_max 0.24
_exptl_crystal_size_mid 0.06
_exptl_crystal_size_min 0.04
_refine_diff_density_max 2.142
_refine_diff_density_min -1.310
_refine_diff_density_rms 0.229
_refine_ls_extinction_method none
_refine_ls_goodness_of_fit_ref 0.986
_refine_ls_hydrogen_treatment mixed
_refine_ls_matrix_type full
_refine_ls_number_parameters 183
_refine_ls_number_reflns 5735
_refine_ls_number_restraints 0
_refine_ls_restrained_S_all 0.986
_refine_ls_R_factor_all 0.0918
_refine_ls_R_factor_gt 0.0480
_refine_ls_shift/su_max 0.001
_refine_ls_shift/su_mean 0.000
_refine_ls_structure_factor_coef Fsqd
_refine_ls_weighting_details 'calc w=1/[\s^2^(Fo^2^)+(0.0353P)^2^+0.0000P] where P=(Fo^2^+2Fc^2^)/3'
_refine_ls_weighting_scheme calc
_refine_ls_wR_factor_gt 0.0813
_refine_ls_wR_factor_ref 0.0932
_reflns_number_gt 3782
_reflns_number_total 5735
_reflns_threshold_expression >2sigma(I)
_cod_data_source_file om101069j_si_002.cif
_cod_data_source_block 3_jonbds39
_cod_database_code 4063976

loop_
_symmetry_equiv_pos_as_xyz
'x, y, z'
'-x, y+1/2, -z+1/2'
'-x, -y, -z'
'x, -y-1/2, z-1/2'

loop_
_atom_site_label
_atom_site_type_symbol
_atom_site_fract_x
_atom_site_fract_y
_atom_site_fract_z
_atom_site_U_iso_or_equiv
_atom_site_adp_type
_atom_site_occupancy
_atom_site_symmetry_multiplicity
_atom_site_calc_flag
_atom_site_refinement_flags
Pt1 Pt 0.55180(3) 0.757540(15) 0.773785(19) 0.01989(7) Uani 1 1 d .
H1 H 0.657(8) 0.801(5) 0.871(6) 0.040 Uiso 1 1 d .
P1 P 0.41002(19) 0.68930(12) 0.63281(14) 0.0253(4) Uani 1 1 d .
P2 P 0.73734(19) 0.67977(12) 0.74325(15) 0.0240(4) Uani 1 1 d .
C1 C 0.3967(8) 0.8336(4) 0.8062(5) 0.0242(15) Uani 1 1 d .
N1 N 0.3100(7) 0.8798(4) 0.8257(5) 0.0302(14) Uani 1 1 d .
C2 C 0.5325(8) 0.6299(5) 0.5671(6) 0.0343(18) Uani 1 1 d .
H2A H 0.4835 0.5753 0.5335 0.041 Uiso 1 1 calc R
H2B H 0.5528 0.6698 0.5141 0.041 Uiso 1 1 calc R
C3 C 0.6722(8) 0.6029(5) 0.6381(6) 0.0321(17) Uani 1 1 d .
H3A H 0.7465 0.5979 0.5991 0.039 Uiso 1 1 calc R
H3B H 0.6601 0.5425 0.6657 0.039 Uiso 1 1 calc R
C4 C 0.3043(7) 0.7628(5) 0.5330(5) 0.0279(14) Uani 1 1 d .
H4A H 0.2706 0.7258 0.4703 0.033 Uiso 1 1 calc R
C5 C 0.3983(9) 0.8389(5) 0.5095(6) 0.0385(19) Uani 1 1 d .
H5A H 0.3394 0.8795 0.4593 0.058 Uiso 1 1 calc R
H5B H 0.4758 0.8135 0.4826 0.058 Uiso 1 1 calc R
H5C H 0.4400 0.8726 0.5716 0.058 Uiso 1 1 calc R
C6 C 0.1728(7) 0.8012(5) 0.5617(6) 0.0295(16) Uani 1 1 d .
H6A H 0.1228 0.8427 0.5089 0.044 Uiso 1 1 calc R
H6B H 0.2030 0.8337 0.6260 0.044 Uiso 1 1 calc R
H6C H 0.1078 0.7519 0.5689 0.044 Uiso 1 1 calc R
C7 C 0.2805(9) 0.6082(5) 0.6585(6) 0.0370(19) Uani 1 1 d .
H7A H 0.2129 0.6423 0.6903 0.044 Uiso 1 1 calc R
C8 C 0.3551(9) 0.5379(5) 0.7352(7) 0.045(2) Uani 1 1 d .
H8A H 0.2828 0.5043 0.7603 0.068 Uiso 1 1 calc R
H8B H 0.4214 0.5680 0.7919 0.068 Uiso 1 1 calc R
H8C H 0.4093 0.4962 0.7027 0.068 Uiso 1 1 calc R
C9 C 0.1887(10) 0.5610(6) 0.5650(7) 0.053(3) Uani 1 1 d .
H9A H 0.1225 0.5187 0.5856 0.080 Uiso 1 1 calc R
H9B H 0.2515 0.5279 0.5306 0.080 Uiso 1 1 calc R
H9C H 0.1332 0.6060 0.5188 0.080 Uiso 1 1 calc R
C10 C 0.8763(7) 0.7493(5) 0.7088(5) 0.0309(15) Uani 1 1 d .
H10A H 0.9471 0.7083 0.6884 0.037 Uiso 1 1 calc R
C11 C 0.8082(8) 0.8088(5) 0.6187(6) 0.0321(17) Uani 1 1 d .
H11A H 0.8825 0.8467 0.6015 0.048 Uiso 1 1 calc R
H11B H 0.7344 0.8472 0.6361 0.048 Uiso 1 1 calc R
H11C H 0.7639 0.7708 0.5607 0.048 Uiso 1 1 calc R
C12 C 0.9564(8) 0.8065(5) 0.7960(7) 0.041(2) Uani 1 1 d .
H12A H 1.0317 0.8408 0.7753 0.061 Uiso 1 1 calc R
H12B H 1.0004 0.7675 0.8533 0.061 Uiso 1 1 calc R
H12C H 0.8890 0.8482 0.8162 0.061 Uiso 1 1 calc R
C13 C 0.8357(8) 0.6099(5) 0.8471(6) 0.0294(16) Uani 1 1 d .
H13A H 0.8850 0.6518 0.9021 0.035 Uiso 1 1 calc R
C14 C 0.7380(8) 0.5515(5) 0.8906(6) 0.0337(18) Uani 1 1 d .
H14A H 0.7944 0.5206 0.9509 0.050 Uiso 1 1 calc R
H14B H 0.6917 0.5067 0.8403 0.050 Uiso 1 1 calc R
H14C H 0.6642 0.5890 0.9092 0.050 Uiso 1 1 calc R
C15 C 0.9552(9) 0.5520(5) 0.8189(7) 0.044(2) Uani 1 1 d .
H15A H 0.9992 0.5127 0.8758 0.065 Uiso 1 1 calc R
H15B H 1.0290 0.5917 0.8037 0.065 Uiso 1 1 calc R
H15C H 0.9130 0.5152 0.7594 0.065 Uiso 1 1 calc R

loop_
_atom_site_aniso_label
_atom_site_aniso_U_11
_atom_site_aniso_U_22
_atom_site_aniso_U_33
_atom_site_aniso_U_23
_atom_site_aniso_U_13
_atom_site_aniso_U_12
Pt1 0.01663(10) 0.02040(12) 0.02081(11) -0.00017(13) 0.00107(8) 0.00091(12)
P1 0.0191(9) 0.0307(10) 0.0230(9) -0.0036(7) -0.0008(7) 0.0014(7)
P2 0.0179(8) 0.0222(8) 0.0299(10) 0.0012(7) 0.0017(8) 0.0026(7)
C1 0.033(4) 0.024(3) 0.013(3) 0.002(3) 0.000(3) -0.004(3)
N1 0.033(4) 0.030(3) 0.025(3) 0.000(3) 0.004(3) 0.001(3)
C2 0.031(4) 0.040(4) 0.029(4) -0.013(3) 0.001(3) 0.010(3)
C3 0.023(4) 0.031(4) 0.042(5) -0.010(3) 0.006(3) 0.005(3)
C4 0.021(3) 0.038(4) 0.023(3) 0.001(3) 0.003(3) 0.005(3)
C5 0.034(4) 0.042(4) 0.039(5) 0.015(4) 0.008(4) 0.005(4)
C6 0.022(4) 0.035(4) 0.029(4) 0.004(3) 0.000(3) 0.007(3)
C7 0.036(5) 0.034(4) 0.033(4) -0.012(3) -0.007(4) -0.008(3)
C8 0.040(5) 0.039(5) 0.052(6) 0.010(4) 0.002(5) -0.008(4)
C9 0.050(6) 0.047(5) 0.050(6) -0.006(5) -0.014(5) -0.016(4)
C10 0.019(3) 0.037(4) 0.036(4) 0.010(4) 0.005(3) 0.002(3)
C11 0.025(4) 0.041(4) 0.030(4) 0.008(3) 0.006(3) -0.004(3)
C12 0.018(4) 0.048(5) 0.050(5) 0.013(4) -0.003(4) -0.012(3)
C13 0.029(4) 0.023(3) 0.033(4) -0.001(3) 0.001(3) 0.007(3)
C14 0.029(4) 0.034(4) 0.030(4) 0.002(3) -0.007(3) 0.002(3)
C15 0.029(4) 0.042(5) 0.054(6) 0.003(4) -0.002(4) 0.017(4)

loop_
_atom_type_symbol
_atom_type_description
_atom_type_scat_dispersion_real
_atom_type_scat_dispersion_imag
_atom_type_scat_source
C C 0.0033 0.0016 'International Tables Vol C Tables 4.2.6.8 and 6.1.1.4'
H H 0.0000 0.0000 'International Tables Vol C Tables 4.2.6.8 and 6.1.1.4'
N N 0.0061 0.0033 'International Tables Vol C Tables 4.2.6.8 and 6.1.1.4'
P P 0.1023 0.0942 'International Tables Vol C Tables 4.2.6.8 and 6.1.1.4'
Pt Pt -1.7033 8.3905 'International Tables Vol C Tables 4.2.6.8 and 6.1.1.4'

loop_
_geom_angle_atom_site_label_1
_geom_angle_atom_site_label_2
_geom_angle_atom_site_label_3
_geom_angle
C1 Pt1 P2 175.8(2)
C1 Pt1 P1 96.6(2)
P2 Pt1 P1 87.19(7)
C1 Pt1 H1 86(3)
P2 Pt1 H1 90(3)
P1 Pt1 H1 177(3)
C7 P1 C4 104.8(3)
C7 P1 C2 108.6(4)
C4 P1 C2 102.8(3)
C7 P1 Pt1 114.9(3)
C4 P1 Pt1 117.6(2)
C2 P1 Pt1 107.3(2)
C3 P2 C13 105.6(3)
C3 P2 C10 106.3(4)
C13 P2 C10 104.5(3)
C3 P2 Pt1 109.5(2)
C13 P2 Pt1 115.6(3)
C10 P2 Pt1 114.6(2)
N1 C1 Pt1 177.9(6)
C3 C2 P1 112.5(5)
C3 C2 H2A 109.1
P1 C2 H2A 109.1
C3 C2 H2B 109.1
P1 C2 H2B 109.1
H2A C2 H2B 107.8
C2 C3 P2 114.9(5)
C2 C3 H3A 108.5
P2 C3 H3A 108.5
C2 C3 H3B 108.5
P2 C3 H3B 108.5
H3A C3 H3B 107.5
C6 C4 C5 110.2(6)
C6 C4 P1 111.8(5)
C5 C4 P1 110.3(5)
C6 C4 H4A 108.1
C5 C4 H4A 108.1
P1 C4 H4A 108.1
C4 C5 H5A 109.5
C4 C5 H5B 109.5
H5A C5 H5B 109.5
C4 C5 H5C 109.5
H5A C5 H5C 109.5
H5B C5 H5C 109.5
C4 C6 H6A 109.5
C4 C6 H6B 109.5
H6A C6 H6B 109.5
C4 C6 H6C 109.5
H6A C6 H6C 109.5
H6B C6 H6C 109.5
C8 C7 C9 109.6(7)
C8 C7 P1 110.9(6)
C9 C7 P1 114.9(6)
C8 C7 H7A 107.0
C9 C7 H7A 107.0
P1 C7 H7A 107.0
C7 C8 H8A 109.5
C7 C8 H8B 109.5
H8A C8 H8B 109.5
C7 C8 H8C 109.5
H8A C8 H8C 109.5
H8B C8 H8C 109.5
C7 C9 H9A 109.5
C7 C9 H9B 109.5
H9A C9 H9B 109.5
C7 C9 H9C 109.5
H9A C9 H9C 109.5
H9B C9 H9C 109.5
C12 C10 C11 110.1(6)
C12 C10 P2 112.1(5)
C11 C10 P2 109.8(4)
C12 C10 H10A 108.3
C11 C10 H10A 108.2
P2 C10 H10A 108.2
C10 C11 H11A 109.5
C10 C11 H11B 109.5
H11A C11 H11B 109.5
C10 C11 H11C 109.5
H11A C11 H11C 109.5
H11B C11 H11C 109.5
C10 C12 H12A 109.5
C10 C12 H12B 109.5
H12A C12 H12B 109.5
C10 C12 H12C 109.5
H12A C12 H12C 109.5
H12B C12 H12C 109.5
C14 C13 C15 110.4(6)
C14 C13 P2 112.5(5)
C15 C13 P2 113.2(6)
C14 C13 H13A 106.7
C15 C13 H13A 106.7
P2 C13 H13A 106.8
C13 C14 H14A 109.5
C13 C14 H14B 109.5
H14A C14 H14B 109.5
C13 C14 H14C 109.5
H14A C14 H14C 109.5
H14B C14 H14C 109.5
C13 C15 H15A 109.5
C13 C15 H15B 109.5
H15A C15 H15B 109.5
C13 C15 H15C 109.5
H15A C15 H15C 109.5
H15B C15 H15C 109.5

loop_
_geom_bond_atom_site_label_1
_geom_bond_atom_site_label_2
_geom_bond_distance
Pt1 C1 1.998(7)
Pt1 P2 2.2409(18)
Pt1 P1 2.2997(18)
Pt1 H1 1.59(8)
P1 C7 1.822(8)
P1 C4 1.842(7)
P1 C2 1.862(7)
P2 C3 1.819(7)
P2 C13 1.821(7)
P2 C10 1.832(7)
C1 N1 1.156(9)
C2 C3 1.502(10)
C2 H2A 0.9900
C2 H2B 0.9900
C3 H3A 0.9900
C3 H3B 0.9900
C4 C6 1.518(9)
C4 C5 1.525(10)
C4 H4A 1.0000
C5 H5A 0.9800
C5 H5B 0.9800
C5 H5C 0.9800
C6 H6A 0.9800
C6 H6B 0.9800
C6 H6C 0.9800
C7 C8 1.526(11)
C7 C9 1.531(10)
C7 H7A 1.0000
C8 H8A 0.9800
C8 H8B 0.9800
C8 H8C 0.9800
C9 H9A 0.9800
C9 H9B 0.9800
C9 H9C 0.9800
C10 C12 1.509(11)
C10 C11 1.524(10)
C10 H10A 1.0000
C11 H11A 0.9800
C11 H11B 0.9800
C11 H11C 0.9800
C12 H12A 0.9800
C12 H12B 0.9800
C12 H12C 0.9800
C13 C14 1.499(10)
C13 C15 1.552(10)
C13 H13A 1.0000
C14 H14A 0.9800
C14 H14B 0.9800
C14 H14C 0.9800
C15 H15A 0.9800
C15 H15B 0.9800
C15 H15C 0.9800

loop_
_geom_torsion_atom_site_label_1
_geom_torsion_atom_site_label_2
_geom_torsion_atom_site_label_3
_geom_torsion_atom_site_label_4
_geom_torsion
C1 Pt1 P1 C7 -70.8(4)
P2 Pt1 P1 C7 111.0(3)
C1 Pt1 P1 C4 53.2(3)
P2 Pt1 P1 C4 -125.0(2)
C1 Pt1 P1 C2 168.3(3)
P2 Pt1 P1 C2 -9.8(3)
C1 Pt1 P2 C3 -160(3)
P1 Pt1 P2 C3 -5.3(3)
C1 Pt1 P2 C13 81(3)
P1 Pt1 P2 C13 -124.3(3)
C1 Pt1 P2 C10 -40(3)
P1 Pt1 P2 C10 114.1(3)
P2 Pt1 C1 N1 14(19)
P1 Pt1 C1 N1 -140(17)
C7 P1 C2 C3 -97.8(6)
C4 P1 C2 C3 151.5(6)
Pt1 P1 C2 C3 26.9(6)
P1 C2 C3 P2 -33.1(8)
C13 P2 C3 C2 149.2(6)
C10 P2 C3 C2 -100.2(6)
Pt1 P2 C3 C2 24.1(7)
C7 P1 C4 C6 52.7(6)
C2 P1 C4 C6 166.1(5)
Pt1 P1 C4 C6 -76.3(5)
C7 P1 C4 C5 175.7(5)
C2 P1 C4 C5 -70.9(6)
Pt1 P1 C4 C5 46.8(6)
C4 P1 C7 C8 175.9(6)
C2 P1 C7 C8 66.6(7)
Pt1 P1 C7 C8 -53.5(6)
C4 P1 C7 C9 50.9(7)
C2 P1 C7 C9 -58.3(7)
Pt1 P1 C7 C9 -178.5(5)
C3 P2 C10 C12 -171.1(5)
C13 P2 C10 C12 -59.7(6)
Pt1 P2 C10 C12 67.8(5)
C3 P2 C10 C11 66.2(6)
C13 P2 C10 C11 177.6(5)
Pt1 P2 C10 C11 -55.0(6)
C3 P2 C13 C14 -71.7(6)
C10 P2 C13 C14 176.3(5)
Pt1 P2 C13 C14 49.5(6)
C3 P2 C13 C15 54.3(6)
C10 P2 C13 C15 -57.6(6)
Pt1 P2 C13 C15 175.5(5)
